data_7018663
loop_
_publ_author_name
'Clegg, Jack K.'
'Harrowfield, Jack'
'Kim, Yang'
'Lee, Young Hoon'
'Lehn, Jean-Marie'
'Lim, Woo Taik'
'Thu\'ery, Pierre'

_publ_section_title
;
 Chelation-controlled molecular morphology: aminal to imine
 rearrangements.
;
_journal_issue 15
_journal_name_full 'Dalton transactions (Cambridge, England : 2003)'
_journal_page_first 4335
_journal_page_last 4357
_journal_paper_doi 10.1039/c2dt12250b
_journal_volume 41
_journal_year 2012
_chemical_formula_moiety 'C23 H24 N6 Ni O, 2(Cl O4), 0.85(C H4 O)'
_chemical_formula_sum 'C23.85 H27.4 Cl2 N6 Ni O9.85'
_chemical_formula_weight 685.33
_chemical_name_systematic
;
?
;
_space_group_IT_number 14
_symmetry_cell_setting monoclinic
_symmetry_Int_Tables_number 14
_symmetry_space_group_name_Hall '-P 2yn'
_symmetry_space_group_name_H-M 'P 1 21/n 1'
_atom_sites_solution_hydrogens geom
_atom_sites_solution_primary direct
_atom_sites_solution_secondary difmap
_audit_creation_method SHELXL-97
_cell_angle_alpha 90.00
_cell_angle_beta 94.268(3)
_cell_angle_gamma 90.00
_cell_formula_units_Z 4
_cell_length_a 9.4909(6)
_cell_length_b 21.0191(12)
_cell_length_c 14.1218(8)
_cell_measurement_reflns_used 9790
_cell_measurement_temperature 150(2)
_cell_measurement_theta_max 29.914
_cell_measurement_theta_min 2.360
_cell_volume 2809.3(3)
_computing_cell_refinement 'SAINT (Bruker-Nonius, 2003)'
_computing_data_collection 'APEX (Bruker-Nonius, 2003)'
_computing_data_reduction 'SAINT (Bruker-Nonius, 2003), XPREP (Bruker-Nonius, 2003)'
_computing_molecular_graphics
;ORTEP-3 (Farrugia, 1997)
WINGX-32 (Farrugia, 1999)
;
_computing_publication_material 'enCIFer 1.1 (CCDC, 2005)'
_computing_structure_refinement 'SHELXL-97 (Sheldrick, 1997)'
_computing_structure_solution 'SIR97 (Altomare, et. al. 1997)'
_diffrn_ambient_temperature 150(2)
_diffrn_measured_fraction_theta_full 0.998
_diffrn_measured_fraction_theta_max 0.998
_diffrn_measurement_device_type APEXII-FR591
_diffrn_measurement_method \w+\f
_diffrn_radiation_monochromator graphite
_diffrn_radiation_source 'rotating anode'
_diffrn_radiation_type MoK\a
_diffrn_radiation_wavelength 0.71073
_diffrn_reflns_av_R_equivalents 0.0350
_diffrn_reflns_av_sigmaI/netI 0.0243
_diffrn_reflns_limit_h_max 13
_diffrn_reflns_limit_h_min -12
_diffrn_reflns_limit_k_max 29
_diffrn_reflns_limit_k_min -29
_diffrn_reflns_limit_l_max 19
_diffrn_reflns_limit_l_min -19
_diffrn_reflns_number 61504
_diffrn_reflns_theta_full 30.02
_diffrn_reflns_theta_max 30.02
_diffrn_reflns_theta_min 2.50
_diffrn_standards_decay_% 0
_diffrn_standards_interval_count 0
_diffrn_standards_interval_time 0
_diffrn_standards_number 0
_exptl_absorpt_coefficient_mu 0.948
_exptl_absorpt_correction_T_max 0.954
_exptl_absorpt_correction_T_min 0.871
_exptl_absorpt_correction_type multi-scan
_exptl_absorpt_process_details 'SADABS (Sheldrick, 2003)'
_exptl_crystal_colour green
_exptl_crystal_density_diffrn 1.620
_exptl_crystal_density_method 'not measured'
_exptl_crystal_description plate
_exptl_crystal_F_000 1413
_exptl_crystal_size_max 0.280
_exptl_crystal_size_mid 0.200
_exptl_crystal_size_min 0.050
_refine_diff_density_max 0.851
_refine_diff_density_min -0.477
_refine_diff_density_rms 0.066
_refine_ls_extinction_method none
_refine_ls_goodness_of_fit_ref 1.028
_refine_ls_hydrogen_treatment constr
_refine_ls_matrix_type full
_refine_ls_number_parameters 408
_refine_ls_number_reflns 8191
_refine_ls_number_restraints 0
_refine_ls_restrained_S_all 1.028
_refine_ls_R_factor_all 0.0493
_refine_ls_R_factor_gt 0.0369
_refine_ls_shift/su_max 0.001
_refine_ls_shift/su_mean 0.000
_refine_ls_structure_factor_coef Fsqd
_refine_ls_weighting_details 'calc w=1/[\s^2^(Fo^2^)+(0.0482P)^2^+1.8010P] where P=(Fo^2^+2Fc^2^)/3'
_refine_ls_weighting_scheme calc
_refine_ls_wR_factor_gt 0.0932
_refine_ls_wR_factor_ref 0.0999
_reflns_number_gt 6671
_reflns_number_total 8191
_reflns_threshold_expression >2sigma(I)
_cod_data_source_file c2dt12250b.txt
_cod_data_source_block 1_2
_cod_depositor_comments
;
The following automatic conversions were performed:
data name '_symmetry_intl_tables_number' replaced with
'_symmetry_Int_Tables_number' as specified in the replacement file
'/home/antanas/src/cod-tools/trunk/data/replacement-values/replacement_tags.lst'.

Automatic conversion script
Id: cif_correct_tags 4998 2017-03-02 13:24:31Z antanas 
;
_cod_original_sg_symbol_H-M P21/n
_cod_original_formula_sum 'C23.85 H27.40 Cl2 N6 Ni O9.85'
_cod_database_code 7018663

loop_
_symmetry_equiv_pos_as_xyz
'x, y, z'
'-x+1/2, y+1/2, -z+1/2'
'-x, -y, -z'
'x-1/2, -y-1/2, z-1/2'

loop_
_atom_site_label
_atom_site_type_symbol
_atom_site_fract_x
_atom_site_fract_y
_atom_site_fract_z
_atom_site_U_iso_or_equiv
_atom_site_adp_type
_atom_site_occupancy
_atom_site_symmetry_multiplicity
_atom_site_calc_flag
_atom_site_refinement_flags
_atom_site_disorder_assembly
_atom_site_disorder_group
C1 C 0.1250(2) 0.15486(11) 0.92574(15) 0.0348(4) Uani 1 1 d . . .
H1A H 0.1215 0.1165 0.9662 0.042 Uiso 1 1 calc R . .
H1B H 0.1371 0.1925 0.9677 0.042 Uiso 1 1 calc R . .
C2 C 0.25015(18) 0.14994(8) 0.86278(13) 0.0251(3) Uani 1 1 d . . .
C3 C 0.24386(18) 0.20735(9) 0.79401(13) 0.0273(3) Uani 1 1 d . . .
H3A H 0.1715 0.1996 0.7411 0.033 Uiso 1 1 calc R . .
H3B H 0.2170 0.2462 0.8280 0.033 Uiso 1 1 calc R . .
C4 C 0.4437(2) 0.27079(8) 0.76173(13) 0.0277(4) Uani 1 1 d . . .
H4 H 0.3962 0.3076 0.7820 0.033 Uiso 1 1 calc R . .
C5 C 0.59092(19) 0.27385(8) 0.73530(12) 0.0255(3) Uani 1 1 d . . .
C6 C 0.78848(18) 0.21646(9) 0.70191(13) 0.0278(4) Uani 1 1 d . . .
H6 H 0.8343 0.1767 0.6952 0.033 Uiso 1 1 calc R . .
C7 C 0.8643(2) 0.27213(10) 0.68809(14) 0.0336(4) Uani 1 1 d . . .
H7 H 0.9588 0.2702 0.6703 0.040 Uiso 1 1 calc R . .
C8 C 0.7997(2) 0.33002(10) 0.70064(15) 0.0358(4) Uani 1 1 d . . .
H8 H 0.8496 0.3686 0.6926 0.043 Uiso 1 1 calc R . .
C9 C 0.6607(2) 0.33108(9) 0.72514(14) 0.0337(4) Uani 1 1 d . . .
H9 H 0.6143 0.3703 0.7348 0.040 Uiso 1 1 calc R . .
C10 C 0.38570(19) 0.15178(9) 0.93093(13) 0.0267(3) Uani 1 1 d . . .
H10A H 0.4035 0.1959 0.9531 0.032 Uiso 1 1 calc R . .
H10B H 0.3725 0.1248 0.9871 0.032 Uiso 1 1 calc R . .
C11 C 0.5796(2) 0.08040(10) 0.91605(13) 0.0309(4) Uani 1 1 d . . .
H11 H 0.5635 0.0624 0.9760 0.037 Uiso 1 1 calc R . .
C12 C 0.68757(18) 0.05455(8) 0.85716(13) 0.0263(3) Uani 1 1 d . . .
C13 C 0.76820(18) 0.05021(8) 0.70708(14) 0.0269(3) Uani 1 1 d . . .
H13 H 0.7589 0.0623 0.6421 0.032 Uiso 1 1 calc R . .
C14 C 0.87925(19) 0.01017(9) 0.73827(15) 0.0316(4) Uani 1 1 d . . .
H14 H 0.9440 -0.0048 0.6952 0.038 Uiso 1 1 calc R . .
C15 C 0.8934(2) -0.00720(9) 0.83231(16) 0.0340(4) Uani 1 1 d . . .
H15 H 0.9693 -0.0338 0.8554 0.041 Uiso 1 1 calc R . .
C16 C 0.7954(2) 0.01458(9) 0.89334(15) 0.0325(4) Uani 1 1 d . . .
H16 H 0.8020 0.0024 0.9583 0.039 Uiso 1 1 calc R . .
C17 C 0.23773(19) 0.08606(9) 0.80791(13) 0.0272(4) Uani 1 1 d . . .
H17A H 0.2632 0.0505 0.8518 0.033 Uiso 1 1 calc R . .
H17B H 0.1390 0.0798 0.7819 0.033 Uiso 1 1 calc R . .
C18 C 0.28947(19) 0.06580(8) 0.64768(13) 0.0270(3) Uani 1 1 d . . .
H18 H 0.2035 0.0429 0.6373 0.032 Uiso 1 1 calc R . .
C19 C 0.37961(18) 0.07939(8) 0.56958(12) 0.0240(3) Uani 1 1 d . . .
C20 C 0.5681(2) 0.13740(9) 0.52242(13) 0.0291(4) Uani 1 1 d . . .
H20 H 0.6432 0.1665 0.5370 0.035 Uiso 1 1 calc R . .
C21 C 0.5473(2) 0.11454(10) 0.42968(14) 0.0344(4) Uani 1 1 d . . .
H21 H 0.6073 0.1275 0.3823 0.041 Uiso 1 1 calc R . .
C22 C 0.4375(2) 0.07262(10) 0.40818(14) 0.0353(4) Uani 1 1 d . . .
H22 H 0.4214 0.0560 0.3458 0.042 Uiso 1 1 calc R . .
C23 C 0.3509(2) 0.05511(9) 0.47875(13) 0.0311(4) Uani 1 1 d . . .
H23 H 0.2736 0.0271 0.4652 0.037 Uiso 1 1 calc R . .
N1 N 0.38238(15) 0.21659(7) 0.75622(11) 0.0250(3) Uani 1 1 d . . .
N2 N 0.65384(15) 0.21675(7) 0.72420(10) 0.0233(3) Uani 1 1 d . . .
N3 N 0.50747(16) 0.12871(7) 0.88260(11) 0.0250(3) Uani 1 1 d . . .
N4 N 0.67423(15) 0.07231(7) 0.76499(11) 0.0232(3) Uani 1 1 d . . .
N5 N 0.33216(15) 0.08625(7) 0.73003(11) 0.0257(3) Uani 1 1 d . . .
N6 N 0.48747(15) 0.12024(7) 0.59140(10) 0.0236(3) Uani 1 1 d . . .
O1 O -0.00090(16) 0.16036(9) 0.86815(12) 0.0458(4) Uani 1 1 d . . .
H1 H -0.0659 0.1724 0.9012 0.069 Uiso 1 1 calc R . .
C1M C 0.2485(3) 0.74531(16) 0.0082(3) 0.0582(8) Uani 0.85 1 d P . .
H1M1 H 0.3462 0.7566 0.0288 0.087 Uiso 0.85 1 calc PR . .
H1M2 H 0.2464 0.7236 -0.0533 0.087 Uiso 0.85 1 calc PR . .
H1M3 H 0.2106 0.7170 0.0552 0.087 Uiso 0.85 1 calc PR . .
O1M O 0.1711(3) 0.79731(12) -0.00013(19) 0.0729(8) Uani 0.85 1 d P . .
H1M H 0.2037 0.8216 -0.0404 0.109 Uiso 0.85 1 calc PR . .
O2 O 0.33631(19) 0.84317(8) 0.82600(17) 0.0620(5) Uani 1 1 d . . .
O3 O 0.42819(17) 0.94671(8) 0.83846(13) 0.0490(4) Uani 1 1 d . . .
O4 O 0.21193(16) 0.92256(9) 0.90023(11) 0.0483(4) Uani 1 1 d . . .
O5 O 0.2246(2) 0.92531(9) 0.73643(11) 0.0539(4) Uani 1 1 d . . .
O6 O -0.0606(2) 0.88086(10) 0.57654(14) 0.0594(5) Uani 1 1 d . . .
O7 O 0.12801(16) 0.81793(8) 0.53127(12) 0.0459(4) Uani 1 1 d . . .
Cl1 Cl 0.30096(5) 0.90959(2) 0.82411(3) 0.03004(10) Uani 1 1 d . . .
Cl2 Cl 0.04130(7) 0.87352(4) 0.50759(4) 0.03529(13) Uani 0.85 1 d P A 1
O8 O 0.1292(2) 0.93006(10) 0.50750(16) 0.0510(5) Uani 0.85 1 d P A 1
O9 O -0.0260(2) 0.86422(12) 0.41319(15) 0.0571(6) Uani 0.85 1 d P A 1
Cl2A Cl -0.0067(4) 0.84748(17) 0.4983(3) 0.0303(7) Uani 0.15 1 d P A 2
O8A O 0.048(2) 0.9091(11) 0.4532(17) 0.108(6) Uiso 0.15 1 d P A 2
O9A O -0.097(2) 0.8216(11) 0.4381(15) 0.108(6) Uiso 0.15 1 d P A 2
Ni1 Ni 0.51314(2) 0.140576(10) 0.736937(15) 0.01999(6) Uani 1 1 d . . .

loop_
_atom_site_aniso_label
_atom_site_aniso_U_11
_atom_site_aniso_U_22
_atom_site_aniso_U_33
_atom_site_aniso_U_23
_atom_site_aniso_U_13
_atom_site_aniso_U_12
C1 0.0304(9) 0.0426(11) 0.0325(10) -0.0009(8) 0.0092(8) 0.0016(8)
C2 0.0248(7) 0.0255(8) 0.0254(8) -0.0011(6) 0.0040(6) 0.0007(6)
C3 0.0235(7) 0.0266(8) 0.0321(9) -0.0001(7) 0.0049(7) 0.0030(6)
C4 0.0321(8) 0.0220(8) 0.0293(9) 0.0011(7) 0.0039(7) 0.0027(7)
C5 0.0316(8) 0.0217(8) 0.0234(8) -0.0003(6) 0.0029(7) -0.0020(7)
C6 0.0261(8) 0.0266(9) 0.0309(9) 0.0004(7) 0.0024(7) -0.0025(7)
C7 0.0307(9) 0.0369(10) 0.0335(10) 0.0011(8) 0.0037(8) -0.0097(8)
C8 0.0451(11) 0.0275(9) 0.0352(10) 0.0003(8) 0.0060(9) -0.0146(8)
C9 0.0461(11) 0.0214(8) 0.0344(10) -0.0009(7) 0.0088(8) -0.0045(8)
C10 0.0283(8) 0.0294(9) 0.0227(8) -0.0026(7) 0.0033(7) 0.0021(7)
C11 0.0328(9) 0.0358(10) 0.0238(9) 0.0017(7) -0.0006(7) 0.0064(8)
C12 0.0259(8) 0.0227(8) 0.0296(9) -0.0018(7) -0.0019(7) 0.0007(6)
C13 0.0271(8) 0.0217(8) 0.0323(9) -0.0057(7) 0.0045(7) -0.0016(6)
C14 0.0256(8) 0.0227(8) 0.0466(11) -0.0097(8) 0.0042(8) -0.0006(7)
C15 0.0277(8) 0.0240(9) 0.0491(12) -0.0057(8) -0.0058(8) 0.0056(7)
C16 0.0334(9) 0.0278(9) 0.0349(10) 0.0014(8) -0.0059(8) 0.0046(7)
C17 0.0266(8) 0.0262(8) 0.0293(9) -0.0007(7) 0.0057(7) -0.0049(7)
C18 0.0273(8) 0.0240(8) 0.0293(9) -0.0006(7) 0.0001(7) -0.0045(7)
C19 0.0278(8) 0.0204(8) 0.0232(8) -0.0006(6) -0.0027(6) 0.0011(6)
C20 0.0306(8) 0.0309(9) 0.0260(9) -0.0005(7) 0.0029(7) -0.0027(7)
C21 0.0412(10) 0.0386(10) 0.0239(9) 0.0003(8) 0.0065(8) -0.0007(9)
C22 0.0460(11) 0.0373(10) 0.0220(9) -0.0040(8) -0.0021(8) 0.0006(9)
C23 0.0370(9) 0.0282(9) 0.0271(9) -0.0028(7) -0.0053(7) -0.0025(7)
N1 0.0243(6) 0.0231(7) 0.0277(7) 0.0011(6) 0.0021(6) 0.0014(5)
N2 0.0255(6) 0.0205(6) 0.0236(7) -0.0006(5) 0.0004(5) -0.0030(5)
N3 0.0253(7) 0.0261(7) 0.0235(7) -0.0014(6) 0.0013(6) 0.0022(5)
N4 0.0243(6) 0.0186(6) 0.0264(7) -0.0019(5) -0.0002(5) -0.0010(5)
N5 0.0253(7) 0.0266(7) 0.0251(7) -0.0025(6) 0.0020(6) -0.0035(6)
N6 0.0246(6) 0.0230(7) 0.0230(7) -0.0009(5) -0.0004(5) -0.0008(5)
O1 0.0305(7) 0.0637(11) 0.0437(9) -0.0009(8) 0.0068(6) 0.0038(7)
C1M 0.0518(17) 0.059(2) 0.063(2) -0.0034(16) 0.0021(15) -0.0082(15)
O1M 0.0846(17) 0.0663(15) 0.0755(17) 0.0225(12) 0.0571(14) 0.0235(13)
O2 0.0499(10) 0.0292(8) 0.1056(17) -0.0070(9) -0.0030(10) 0.0135(7)
O3 0.0392(8) 0.0406(9) 0.0673(11) 0.0030(8) 0.0056(8) -0.0041(7)
O4 0.0378(8) 0.0748(12) 0.0330(8) -0.0038(8) 0.0066(6) 0.0126(8)
O5 0.0671(11) 0.0643(11) 0.0288(8) 0.0019(8) -0.0070(8) 0.0040(9)
O6 0.0481(10) 0.0778(13) 0.0549(11) 0.0034(10) 0.0210(8) 0.0132(9)
O7 0.0407(8) 0.0441(9) 0.0541(10) 0.0134(7) 0.0121(7) 0.0099(7)
Cl1 0.0324(2) 0.0274(2) 0.0306(2) -0.00207(16) 0.00383(17) 0.00667(16)
Cl2 0.0316(3) 0.0423(4) 0.0328(3) 0.0059(3) 0.0084(2) 0.0058(3)
O8 0.0595(12) 0.0402(10) 0.0544(12) 0.0092(9) 0.0123(10) -0.0051(9)
O9 0.0509(12) 0.0825(17) 0.0373(11) 0.0011(10) -0.0019(9) 0.0130(11)
Cl2A 0.0264(14) 0.0260(15) 0.0388(18) -0.0030(13) 0.0032(12) -0.0123(12)
Ni1 0.02072(10) 0.01832(11) 0.02078(11) -0.00139(8) 0.00045(7) -0.00065(7)

loop_
_atom_type_symbol
_atom_type_description
_atom_type_scat_dispersion_real
_atom_type_scat_dispersion_imag
_atom_type_scat_source
C C 0.0033 0.0016 'International Tables Vol C Tables 4.2.6.8 and 6.1.1.4'
H H 0.0000 0.0000 'International Tables Vol C Tables 4.2.6.8 and 6.1.1.4'
N N 0.0061 0.0033 'International Tables Vol C Tables 4.2.6.8 and 6.1.1.4'
O O 0.0106 0.0060 'International Tables Vol C Tables 4.2.6.8 and 6.1.1.4'
Cl Cl 0.1484 0.1585 'International Tables Vol C Tables 4.2.6.8 and 6.1.1.4'
Ni Ni 0.3393 1.1124 'International Tables Vol C Tables 4.2.6.8 and 6.1.1.4'

loop_
_geom_angle_atom_site_label_1
_geom_angle_atom_site_label_2
_geom_angle_atom_site_label_3
_geom_angle
O1 C1 C2 109.40(16)
O1 C1 H1A 109.8
C2 C1 H1A 109.8
O1 C1 H1B 109.8
C2 C1 H1B 109.8
H1A C1 H1B 108.2
C1 C2 C3 108.35(15)
C1 C2 C10 106.30(15)
C3 C2 C10 111.23(14)
C1 C2 C17 108.27(15)
C3 C2 C17 111.33(15)
C10 C2 C17 111.15(14)
N1 C3 C2 109.73(14)
N1 C3 H3A 109.7
C2 C3 H3A 109.7
N1 C3 H3B 109.7
C2 C3 H3B 109.7
H3A C3 H3B 108.2
N1 C4 C5 117.31(16)
N1 C4 H4 121.3
C5 C4 H4 121.3
N2 C5 C9 122.61(17)
N2 C5 C4 115.14(15)
C9 C5 C4 122.23(17)
N2 C6 C7 122.70(18)
N2 C6 H6 118.6
C7 C6 H6 118.6
C8 C7 C6 118.88(18)
C8 C7 H7 120.6
C6 C7 H7 120.6
C7 C8 C9 119.05(17)
C7 C8 H8 120.5
C9 C8 H8 120.5
C5 C9 C8 118.82(18)
C5 C9 H9 120.6
C8 C9 H9 120.6
N3 C10 C2 110.44(14)
N3 C10 H10A 109.6
C2 C10 H10A 109.6
N3 C10 H10B 109.6
C2 C10 H10B 109.6
H10A C10 H10B 108.1
N3 C11 C12 117.09(17)
N3 C11 H11 121.5
C12 C11 H11 121.5
N4 C12 C16 122.28(17)
N4 C12 C11 115.05(15)
C16 C12 C11 122.67(17)
N4 C13 C14 122.64(18)
N4 C13 H13 118.7
C14 C13 H13 118.7
C15 C14 C13 118.87(18)
C15 C14 H14 120.6
C13 C14 H14 120.6
C14 C15 C16 119.30(17)
C14 C15 H15 120.4
C16 C15 H15 120.4
C15 C16 C12 118.58(19)
C15 C16 H16 120.7
C12 C16 H16 120.7
N5 C17 C2 110.11(14)
N5 C17 H17A 109.6
C2 C17 H17A 109.6
N5 C17 H17B 109.6
C2 C17 H17B 109.6
H17A C17 H17B 108.2
N5 C18 C19 116.99(15)
N5 C18 H18 121.5
C19 C18 H18 121.5
N6 C19 C23 122.42(17)
N6 C19 C18 115.09(15)
C23 C19 C18 122.38(16)
N6 C20 C21 122.93(18)
N6 C20 H20 118.5
C21 C20 H20 118.5
C22 C21 C20 118.57(18)
C22 C21 H21 120.7
C20 C21 H21 120.7
C21 C22 C23 119.26(18)
C21 C22 H22 120.4
C23 C22 H22 120.4
C22 C23 C19 118.69(18)
C22 C23 H23 120.7
C19 C23 H23 120.7
C4 N1 C3 120.75(15)
C4 N1 Ni1 115.12(12)
C3 N1 Ni1 120.77(11)
C6 N2 C5 117.91(15)
C6 N2 Ni1 129.82(12)
C5 N2 Ni1 112.13(11)
C11 N3 C10 120.19(16)
C11 N3 Ni1 113.81(12)
C10 N3 Ni1 120.02(11)
C13 N4 C12 118.31(15)
C13 N4 Ni1 128.87(13)
C12 N4 Ni1 112.52(11)
C18 N5 C17 120.71(15)
C18 N5 Ni1 115.90(12)
C17 N5 Ni1 121.27(11)
C20 N6 C19 118.11(15)
C20 N6 Ni1 129.08(12)
C19 N6 Ni1 112.54(11)
C1 O1 H1 109.5
O1M C1M H1M1 109.5
O1M C1M H1M2 109.5
H1M1 C1M H1M2 109.5
O1M C1M H1M3 109.5
H1M1 C1M H1M3 109.5
H1M2 C1M H1M3 109.5
C1M O1M H1M 109.5
O5 Cl1 O2 110.15(12)
O5 Cl1 O3 111.30(11)
O2 Cl1 O3 109.39(10)
O5 Cl1 O4 108.39(11)
O2 Cl1 O4 108.62(12)
O3 Cl1 O4 108.94(11)
O6 Cl2 O9 111.52(13)
O6 Cl2 O8 109.27(13)
O9 Cl2 O8 108.88(14)
O6 Cl2 O7 109.27(11)
O9 Cl2 O7 107.85(13)
O8 Cl2 O7 110.03(12)
O9A Cl2A O6 117.2(10)
O9A Cl2A O7 123.8(10)
O6 Cl2A O7 108.4(3)
O9A Cl2A O8A 108.0(14)
O6 Cl2A O8A 93.2(9)
O7 Cl2A O8A 100.1(9)
N1 Ni1 N5 85.84(6)
N1 Ni1 N3 84.35(6)
N5 Ni1 N3 84.10(6)
N1 Ni1 N6 105.16(6)
N5 Ni1 N6 78.74(6)
N3 Ni1 N6 159.59(6)
N1 Ni1 N2 79.20(6)
N5 Ni1 N2 162.15(6)
N3 Ni1 N2 103.87(6)
N6 Ni1 N2 95.72(6)
N1 Ni1 N4 159.98(6)
N5 Ni1 N4 102.81(6)
N3 Ni1 N4 78.72(6)
N6 Ni1 N4 94.30(6)
N2 Ni1 N4 94.47(6)

loop_
_geom_bond_atom_site_label_1
_geom_bond_atom_site_label_2
_geom_bond_distance
C1 O1 1.399(3)
C1 C2 1.539(3)
C1 H1A 0.9900
C1 H1B 0.9900
C2 C3 1.547(3)
C2 C10 1.549(2)
C2 C17 1.550(2)
C3 N1 1.468(2)
C3 H3A 0.9900
C3 H3B 0.9900
C4 N1 1.279(2)
C4 C5 1.475(3)
C4 H4 0.9500
C5 N2 1.355(2)
C5 C9 1.386(2)
C6 N2 1.339(2)
C6 C7 1.395(3)
C6 H6 0.9500
C7 C8 1.380(3)
C7 H7 0.9500
C8 C9 1.389(3)
C8 H8 0.9500
C9 H9 0.9500
C10 N3 1.468(2)
C10 H10A 0.9900
C10 H10B 0.9900
C11 N3 1.294(2)
C11 C12 1.471(3)
C11 H11 0.9500
C12 N4 1.351(2)
C12 C16 1.392(2)
C13 N4 1.337(2)
C13 C14 1.394(3)
C13 H13 0.9500
C14 C15 1.374(3)
C14 H14 0.9500
C15 C16 1.392(3)
C15 H15 0.9500
C16 H16 0.9500
C17 N5 1.470(2)
C17 H17A 0.9900
C17 H17B 0.9900
C18 N5 1.277(2)
C18 C19 1.473(3)
C18 H18 0.9500
C19 N6 1.354(2)
C19 C23 1.389(2)
C20 N6 1.333(2)
C20 C21 1.395(3)
C20 H20 0.9500
C21 C22 1.381(3)
C21 H21 0.9500
C22 C23 1.388(3)
C22 H22 0.9500
C23 H23 0.9500
N1 Ni1 2.0537(15)
N2 Ni1 2.1012(14)
N3 Ni1 2.0768(15)
N4 Ni1 2.1126(14)
N5 Ni1 2.0588(14)
N6 Ni1 2.0957(15)
O1 H1 0.8400
C1M O1M 1.317(4)
C1M H1M1 0.9800
C1M H1M2 0.9800
C1M H1M3 0.9800
O1M H1M 0.8400
O2 Cl1 1.4356(16)
O3 Cl1 1.4393(16)
O4 Cl1 1.4419(16)
O5 Cl1 1.4262(17)
O6 Cl2 1.4311(18)
O6 Cl2A 1.435(4)
O7 Cl2 1.4536(16)
O7 Cl2A 1.466(4)
Cl2 O9 1.448(2)
Cl2 O8 1.452(2)
Cl2A O9A 1.28(2)
Cl2A O8A 1.55(2)

loop_
_geom_hbond_atom_site_label_D
_geom_hbond_atom_site_label_H
_geom_hbond_atom_site_label_A
_geom_hbond_distance_DH
_geom_hbond_distance_HA
_geom_hbond_distance_DA
_geom_hbond_angle_DHA
_geom_hbond_site_symmetry_A
O1 H1 O1M 0.84 1.89 2.706(3) 164.5 3_566
O1M H1M O4 0.84 2.29 3.024(3) 146.8 1_554
O1M H1M O2 0.84 2.39 3.160(3) 153.2 1_554
O1M H1M Cl1 0.84 2.86 3.702(2) 176.5 1_554

loop_
_geom_torsion_atom_site_label_1
_geom_torsion_atom_site_label_2
_geom_torsion_atom_site_label_3
_geom_torsion_atom_site_label_4
_geom_torsion
O1 C1 C2 C3 54.1(2)
O1 C1 C2 C10 173.71(16)
O1 C1 C2 C17 -66.8(2)
C1 C2 C3 N1 161.10(15)
C10 C2 C3 N1 44.61(19)
C17 C2 C3 N1 -79.95(18)
N1 C4 C5 N2 -11.3(2)
N1 C4 C5 C9 170.35(18)
N2 C6 C7 C8 2.0(3)
C6 C7 C8 C9 -1.0(3)
N2 C5 C9 C8 1.4(3)
C4 C5 C9 C8 179.61(18)
C7 C8 C9 C5 -0.6(3)
C1 C2 C10 N3 163.22(15)
C3 C2 C10 N3 -79.05(18)
C17 C2 C10 N3 45.61(19)
N3 C11 C12 N4 -17.2(2)
N3 C11 C12 C16 162.96(18)
N4 C13 C14 C15 -0.2(3)
C13 C14 C15 C16 1.2(3)
C14 C15 C16 C12 -1.4(3)
N4 C12 C16 C15 0.6(3)
C11 C12 C16 C15 -179.56(18)
C1 C2 C17 N5 165.71(15)
C3 C2 C17 N5 46.71(19)
C10 C2 C17 N5 -77.89(18)
N5 C18 C19 N6 -9.4(2)
N5 C18 C19 C23 174.38(17)
N6 C20 C21 C22 0.5(3)
C20 C21 C22 C23 0.6(3)
C21 C22 C23 C19 -1.4(3)
N6 C19 C23 C22 1.1(3)
C18 C19 C23 C22 177.05(18)
C5 C4 N1 C3 171.12(15)
C5 C4 N1 Ni1 11.7(2)
C2 C3 N1 C4 -127.08(18)
C2 C3 N1 Ni1 31.23(19)
C7 C6 N2 C5 -1.3(3)
C7 C6 N2 Ni1 174.12(14)
C9 C5 N2 C6 -0.5(3)
C4 C5 N2 C6 -178.79(16)
C9 C5 N2 Ni1 -176.65(15)
C4 C5 N2 Ni1 5.02(19)
C12 C11 N3 C10 171.85(15)
C12 C11 N3 Ni1 19.0(2)
C2 C10 N3 C11 -121.58(18)
C2 C10 N3 Ni1 29.56(19)
C14 C13 N4 C12 -0.5(2)
C14 C13 N4 Ni1 172.63(13)
C16 C12 N4 C13 0.3(3)
C11 C12 N4 C13 -179.53(16)
C16 C12 N4 Ni1 -173.92(14)
C11 C12 N4 Ni1 6.27(19)
C19 C18 N5 C17 168.06(15)
C19 C18 N5 Ni1 4.4(2)
C2 C17 N5 C18 -135.74(17)
C2 C17 N5 Ni1 27.07(19)
C21 C20 N6 C19 -0.8(3)
C21 C20 N6 Ni1 172.61(14)
C23 C19 N6 C20 0.1(3)
C18 C19 N6 C20 -176.21(16)
C23 C19 N6 Ni1 -174.45(14)
C18 C19 N6 Ni1 9.29(18)
Cl2A O6 Cl2 O9 49.0(3)
Cl2A O6 Cl2 O8 169.4(3)
Cl2A O6 Cl2 O7 -70.1(3)
Cl2A O7 Cl2 O6 69.5(3)
Cl2A O7 Cl2 O9 -51.9(3)
Cl2A O7 Cl2 O8 -170.5(3)
Cl2 O6 Cl2A O9A -145.8(12)
Cl2 O6 Cl2A O7 68.1(3)
Cl2 O6 Cl2A O8A -33.7(9)
Cl2 O7 Cl2A O9A 148.3(13)
Cl2 O7 Cl2A O6 -68.3(3)
Cl2 O7 Cl2A O8A 28.5(9)
C4 N1 Ni1 N5 -176.99(14)
C3 N1 Ni1 N5 23.55(13)
C4 N1 Ni1 N3 98.53(14)
C3 N1 Ni1 N3 -60.93(13)
C4 N1 Ni1 N6 -99.85(14)
C3 N1 Ni1 N6 100.69(13)
C4 N1 Ni1 N2 -6.79(13)
C3 N1 Ni1 N2 -166.24(14)
C4 N1 Ni1 N4 66.3(2)
C3 N1 Ni1 N4 -93.2(2)
C18 N5 Ni1 N1 106.87(14)
C17 N5 Ni1 N1 -56.72(14)
C18 N5 Ni1 N3 -168.39(14)
C17 N5 Ni1 N3 28.02(13)
C18 N5 Ni1 N6 0.50(13)
C17 N5 Ni1 N6 -163.09(14)
C18 N5 Ni1 N2 73.8(2)
C17 N5 Ni1 N2 -89.7(2)
C18 N5 Ni1 N4 -91.40(14)
C17 N5 Ni1 N4 105.01(13)
C11 N3 Ni1 N1 178.93(14)
C10 N3 Ni1 N1 26.07(13)
C11 N3 Ni1 N5 92.55(14)
C10 N3 Ni1 N5 -60.32(13)
C11 N3 Ni1 N6 59.7(2)
C10 N3 Ni1 N6 -93.1(2)
C11 N3 Ni1 N2 -103.68(14)
C10 N3 Ni1 N2 103.46(13)
C11 N3 Ni1 N4 -11.81(13)
C10 N3 Ni1 N4 -164.67(14)
C20 N6 Ni1 N1 98.22(16)
C19 N6 Ni1 N1 -88.02(12)
C20 N6 Ni1 N5 -179.28(17)
C19 N6 Ni1 N5 -5.52(12)
C20 N6 Ni1 N3 -145.95(17)
C19 N6 Ni1 N3 27.8(2)
C20 N6 Ni1 N2 17.89(16)
C19 N6 Ni1 N2 -168.36(12)
C20 N6 Ni1 N4 -77.05(16)
C19 N6 Ni1 N4 96.70(12)
C6 N2 Ni1 N1 -175.12(17)
C5 N2 Ni1 N1 0.49(12)
C6 N2 Ni1 N5 -141.53(19)
C5 N2 Ni1 N5 34.1(3)
C6 N2 Ni1 N3 103.52(16)
C5 N2 Ni1 N3 -80.87(12)
C6 N2 Ni1 N6 -70.74(16)
C5 N2 Ni1 N6 104.87(12)
C6 N2 Ni1 N4 24.05(16)
C5 N2 Ni1 N4 -160.34(12)
C13 N4 Ni1 N1 -138.25(17)
C12 N4 Ni1 N1 35.2(2)
C13 N4 Ni1 N5 107.73(15)
C12 N4 Ni1 N5 -78.83(12)
C13 N4 Ni1 N3 -171.06(15)
C12 N4 Ni1 N3 2.38(11)
C13 N4 Ni1 N6 28.31(15)
C12 N4 Ni1 N6 -158.24(12)
C13 N4 Ni1 N2 -67.78(15)
C12 N4 Ni1 N2 105.66(12)
